data_2102805
loop_
_publ_author_name
'Schwendtner, Karolina'
'Kolitsch, Uwe'

_publ_section_title
;
 Octahedral As in <i>M</i>^+^ arsenates -- architecture and seven new
 members
;
_journal_coeditor_code SN5044
_journal_issue 2
_journal_name_full 'Acta Crystallographica Section B'
_journal_page_first 205
_journal_page_last 215
_journal_paper_doi 10.1107/S0108768106054942
_journal_volume 63
_journal_year 2007
_chemical_formula_structural 'Ag1 H2 As3 O9'
_chemical_formula_sum 'Ag As3 H2 O9'
_chemical_formula_weight 478.65
_chemical_name_common 'silver hydrogen arsenate'
_chemical_name_systematic
;
 ?
;
_space_group_IT_number 2
_symmetry_cell_setting triclinic
_symmetry_space_group_name_Hall '-P 1'
_symmetry_space_group_name_H-M 'P -1'
_atom_sites_solution_hydrogens difmap
_atom_sites_solution_primary direct
_atom_sites_solution_secondary difmap
_audit_creation_method SHELXL-97
_cell_angle_alpha 110.72(3)
_cell_angle_beta 106.47(3)
_cell_angle_gamma 105.43(3)
_cell_formula_units_Z 2
_cell_length_a 7.1620(10)
_cell_length_b 7.678(2)
_cell_length_c 7.880(2)
_cell_measurement_reflns_used 2510
_cell_measurement_temperature 293(2)
_cell_measurement_theta_max 32.577
_cell_measurement_theta_min 2.037
_cell_volume 354.8(2)
_computing_cell_refinement 'HKL SCALEPACK (Otwinowski & Minor 1997)'
_computing_data_collection 'COLLECT (Nonius, 2003)'
_computing_data_reduction 'HKL DENZO, SCALEPACK (Otwinowski & Minor, 1997)'
_computing_molecular_graphics 'DIAMOND (Brandenburg, 2005)'
_computing_publication_material 'SHELXL97 (Sheldrick, 1997a)'
_computing_structure_refinement 'SHELXL-97 (Sheldrick, 1997a)'
_computing_structure_solution 'SHELXS-97 (Sheldrick, 1997b)'
_diffrn_ambient_temperature 293(2)
_diffrn_measured_fraction_theta_full 0.997
_diffrn_measured_fraction_theta_max 0.997
_diffrn_measurement_device_type 'Nonius KappaCCD'
_diffrn_measurement_method '\f and \w scans'
_diffrn_radiation_monochromator graphite
_diffrn_radiation_source 'fine-focus sealed tube'
_diffrn_radiation_type MoK\a
_diffrn_radiation_wavelength 0.71073
_diffrn_reflns_av_R_equivalents 0.0214
_diffrn_reflns_av_sigmaI/netI 0.0291
_diffrn_reflns_limit_h_max 10
_diffrn_reflns_limit_h_min -10
_diffrn_reflns_limit_k_max 11
_diffrn_reflns_limit_k_min -11
_diffrn_reflns_limit_l_max 11
_diffrn_reflns_limit_l_min -11
_diffrn_reflns_number 4992
_diffrn_reflns_theta_full 32.50
_diffrn_reflns_theta_max 32.50
_diffrn_reflns_theta_min 3.04
_diffrn_standards_decay_% 0
_diffrn_standards_interval_time 0
_diffrn_standards_number 0
_exptl_absorpt_coefficient_mu 16.751
_exptl_absorpt_correction_T_max 0.3475
_exptl_absorpt_correction_T_min 0.1878
_exptl_absorpt_correction_type multi-scan
_exptl_absorpt_process_details 'HKL SCALEPACK (Otwinowski & Minor, 1997)'
_exptl_crystal_colour colorless
_exptl_crystal_density_diffrn 4.481
_exptl_crystal_density_method 'not measured'
_exptl_crystal_description 'tabular (010) and dogtoothshaped'
_exptl_crystal_F_000 440
_exptl_crystal_size_max 0.15
_exptl_crystal_size_mid 0.13
_exptl_crystal_size_min 0.08
_refine_diff_density_max 1.576
_refine_diff_density_min -2.345
_refine_ls_extinction_coef 0.068(2)
_refine_ls_extinction_expression Fc^*^=kFc[1+0.001xFc^2^\l^3^/sin(2\q)]^-1/4^
_refine_ls_extinction_method SHELXL
_refine_ls_goodness_of_fit_ref 1.091
_refine_ls_hydrogen_treatment mixed
_refine_ls_matrix_type full
_refine_ls_number_parameters 127
_refine_ls_number_reflns 2568
_refine_ls_number_restraints 1
_refine_ls_restrained_S_all 1.091
_refine_ls_R_factor_all 0.0315
_refine_ls_R_factor_gt 0.0286
_refine_ls_shift/su_max 0.001
_refine_ls_shift/su_mean 0.000
_refine_ls_structure_factor_coef Fsqd
_refine_ls_weighting_details 'calc w=1/[\s^2^(Fo^2^)+(0.0459P)^2^+0.2110P] where P=(Fo^2^+2Fc^2^)/3'
_refine_ls_weighting_scheme calc
_refine_ls_wR_factor_gt 0.0716
_refine_ls_wR_factor_ref 0.0732
_reflns_number_gt 2375
_reflns_number_total 2568
_reflns_threshold_expression I>2\s(I)
_cod_data_source_file sn5044.cif
_cod_data_source_block aghas
_cod_original_formula_sum 'H2 Ag As3 O9'
_cod_database_code 2102805
_cod_database_fobs_code 2102805

loop_
_symmetry_equiv_pos_as_xyz
'x, y, z'
'-x, -y, -z'

loop_
_atom_site_type_symbol
_atom_site_label
_atom_site_fract_x
_atom_site_fract_y
_atom_site_fract_z
_atom_site_U_iso_or_equiv
_atom_site_adp_type
_atom_site_calc_flag
_atom_site_refinement_flags
_atom_site_occupancy
Ag Ag1 0.29467(4) 0.83089(4) 0.03990(4) 0.02037(9) Uani d . 1
As As1 0.37356(4) 0.35261(4) 0.16800(4) 0.00767(9) Uani d . 1
As As2 0.15704(4) 0.43698(4) 0.47710(4) 0.00670(8) Uani d . 1
As As3 0.18233(4) 0.83030(4) 0.45233(4) 0.00769(9) Uani d . 1
O O1 0.4016(4) 0.1497(3) 0.0425(4) 0.0170(4) Uani d . 1
O O2 0.2838(4) 0.4695(4) 0.0365(4) 0.0168(4) Uani d D 1
O O3 0.0921(4) 0.7891(4) 0.2202(3) 0.0150(4) Uani d . 1
O O4 0.1943(3) 0.2882(3) 0.2650(3) 0.0114(4) Uani d . 1
O O5 0.0859(3) 0.5645(3) 0.6783(3) 0.0091(4) Uani d . 1
O O6 0.3937(3) 0.4439(3) 0.6456(3) 0.0104(4) Uani d . 1
O O7 0.3805(4) 0.0667(3) 0.6158(3) 0.0140(4) Uani d . 1
O O8 0.0124(3) 0.1890(3) 0.4597(3) 0.0107(4) Uani d . 1
O O9 0.3147(3) 0.6836(3) 0.4989(3) 0.0100(4) Uani d . 1
H H1 0.168(5) 0.366(6) -0.063(6) 0.044(16) Uiso d D 1
H H2 0.347(9) 0.164(10) 0.602(10) 0.050(17) Uiso d . 1

loop_
_atom_site_aniso_label
_atom_site_aniso_U_11
_atom_site_aniso_U_22
_atom_site_aniso_U_33
_atom_site_aniso_U_12
_atom_site_aniso_U_13
_atom_site_aniso_U_23
Ag1 0.02240(15) 0.01973(14) 0.02115(14) 0.00676(10) 0.01377(11) 0.00942(10)
As1 0.00758(14) 0.00779(14) 0.00823(14) 0.00386(10) 0.00388(11) 0.00336(10)
As2 0.00590(14) 0.00767(14) 0.00857(14) 0.00411(10) 0.00373(11) 0.00434(10)
As3 0.00693(14) 0.00798(14) 0.00944(14) 0.00342(10) 0.00380(10) 0.00479(10)
O1 0.0202(11) 0.0107(9) 0.0220(11) 0.0081(8) 0.0145(10) 0.0038(8)
O2 0.0145(11) 0.0175(11) 0.0157(10) 0.0055(9) 0.0008(9) 0.0100(9)
O3 0.0141(10) 0.0227(11) 0.0110(9) 0.0076(9) 0.0051(8) 0.0109(8)
O4 0.0115(9) 0.0103(9) 0.0124(9) 0.0041(7) 0.0086(8) 0.0026(7)
O5 0.0084(9) 0.0112(9) 0.0089(8) 0.0057(7) 0.0044(7) 0.0041(7)
O6 0.0059(8) 0.0093(9) 0.0132(9) 0.0034(7) 0.0003(8) 0.0049(7)
O7 0.0090(9) 0.0073(9) 0.0182(10) 0.0006(7) 0.0012(8) 0.0036(8)
O8 0.0103(9) 0.0100(9) 0.0174(9) 0.0057(7) 0.0098(8) 0.0079(7)
O9 0.0083(9) 0.0097(9) 0.0167(9) 0.0059(7) 0.0069(8) 0.0081(7)

loop_
_atom_type_symbol
_atom_type_description
_atom_type_scat_dispersion_real
_atom_type_scat_dispersion_imag
_atom_type_scat_source
O O 0.0106 0.0060 'International Tables Vol C Tables 4.2.6.8 and 6.1.1.4'
H H 0.0000 0.0000 'International Tables Vol C Tables 4.2.6.8 and 6.1.1.4'
As As 0.0499 2.0058 'International Tables Vol C Tables 4.2.6.8 and 6.1.1.4'
Ag Ag -0.8971 1.1015 'International Tables Vol C Tables 4.2.6.8 and 6.1.1.4'

loop_
_geom_angle_atom_site_label_1
_geom_angle_atom_site_label_2
_geom_angle_atom_site_label_3
_geom_angle_site_symmetry_1
_geom_angle_site_symmetry_3
_geom_angle
O1 As1 O2 . . 115.73(12)
O1 As1 O4 . . 108.87(11)
O2 As1 O4 . . 106.92(12)
O1 As1 O6 . 2_666 115.47(12)
O2 As1 O6 . 2_666 99.01(11)
O4 As1 O6 . 2_666 110.26(10)
O4 As2 O6 . . 90.79(10)
O4 As2 O5 . 2_566 92.92(10)
O6 As2 O5 . 2_566 176.15(9)
O4 As2 O5 . . 173.01(10)
O6 As2 O5 . . 93.49(10)
O5 As2 O5 2_566 . 82.72(10)
O4 As2 O8 . . 85.04(10)
O6 As2 O8 . . 86.78(10)
O5 As2 O8 2_566 . 92.49(10)
O5 As2 O8 . . 89.68(10)
O4 As2 O9 . . 93.94(10)
O6 As2 O9 . . 90.47(10)
O5 As2 O9 2_566 . 90.31(10)
O5 As2 O9 . . 91.55(10)
O8 As2 O9 . . 177.06(9)
O3 As3 O7 . 1_565 113.81(12)
O3 As3 O8 . 2_566 112.52(12)
O7 As3 O8 1_565 2_566 105.29(11)
O3 As3 O9 . . 114.54(11)
O7 As3 O9 1_565 . 99.30(11)
O8 As3 O9 2_566 . 110.31(10)

loop_
_geom_bond_atom_site_label_1
_geom_bond_atom_site_label_2
_geom_bond_site_symmetry_2
_geom_bond_distance
_geom_bond_publ_flag
Ag1 O3 . 2.339(2) yes
Ag1 O1 1_565 2.353(2) yes
Ag1 O1 2_665 2.423(2) yes
Ag1 O5 1_554 2.524(3) yes
Ag1 O7 2_666 2.707(3) yes
Ag1 O2 . 2.745(2) yes
As1 O1 . 1.623(2) yes
As1 O2 . 1.697(2) yes
As1 O4 . 1.721(2) yes
As1 O6 2_666 1.726(2) yes
As2 O4 . 1.799(2) yes
As2 O6 . 1.807(2) yes
As2 O5 2_566 1.816(2) yes
As2 O5 . 1.832(2) yes
As2 O8 . 1.844(2) yes
As2 O9 . 1.848(2) yes
As3 O3 . 1.636(2) yes
As3 O7 1_565 1.705(2) yes
As3 O8 2_566 1.720(2) v
As3 O9 . 1.722(2) yes

loop_
_geom_hbond_atom_site_label_D
_geom_hbond_atom_site_label_H
_geom_hbond_atom_site_label_A
_geom_hbond_site_symmetry_A
_geom_hbond_distance_DH
_geom_hbond_distance_HA
_geom_hbond_distance_DA
_geom_hbond_angle_DHA
O2 H1 O3 2_565 0.879(19) 1.70(2) 2.551(4) 162(5)
O7 H2 O6 . 0.87(6) 1.97(7) 2.796(3) 157(6)
